data_2009899
loop_
_publ_author_name
'Rodier, N.'
'M'Saddek, M.'
'Rammah, M.'
'Ciamala, K.'

_publ_section_title
;
 Bis[2-(3-morpholinobenzofuranyl)]ph\'enylm\'ethane, C~31~H~30~N~2~O~4~
;
_journal_issue 7
_journal_name_full 'Acta Crystallographica Section C'
_journal_page_first 1173
_journal_page_last 1176
_journal_paper_doi 10.1107/S0108270193012132
_journal_volume 50
_journal_year 1994
_chemical_formula_moiety 'C31 H30 N2 O4'
_chemical_formula_sum 'C31 H30 N2 O4'
_chemical_formula_weight 494.60
_symmetry_cell_setting monoclinic
_symmetry_space_group_name_Hall '-P 2ybc'
_symmetry_space_group_name_H-M 'P 1 21/c 1'
_atom_type_scat_source IntTabIV
_cell_angle_alpha 90.
_cell_angle_beta 100.400(10)
_cell_angle_gamma 90.
_cell_formula_units_Z 8
_cell_length_a 10.2290(10)
_cell_length_b 27.275(6)
_cell_length_c 18.897(2)
_cell_measurement_reflns_used 25
_cell_measurement_temperature 294
_cell_measurement_theta_max 26.86
_cell_measurement_theta_min 15.84
_cell_volume 5185.6(14)
_diffrn_measurement_device 'Enraf-Nonius CAD-4'
_diffrn_measurement_method \q/2\q
_diffrn_radiation_type CuK\a
_diffrn_radiation_wavelength 1.5418
_diffrn_reflns_limit_h_max 11
_diffrn_reflns_limit_h_min 0
_diffrn_reflns_limit_k_max 31
_diffrn_reflns_limit_k_min 0
_diffrn_reflns_limit_l_max 19
_diffrn_reflns_limit_l_min -21
_diffrn_reflns_number 8090
_diffrn_reflns_theta_max 62
_diffrn_standards_decay_% '-1.1% (correction de d\'ecroissance)'
_diffrn_standards_interval_time 120
_diffrn_standards_number 3
_exptl_absorpt_coefficient_mu 0.637
_exptl_absorpt_correction_type none
_exptl_crystal_colour blanche
_exptl_crystal_density_diffrn 1.267
_exptl_crystal_description 'prisme \`a bases triangulaires'
_exptl_crystal_size_max 0.36
_exptl_crystal_size_mid 0.17
_exptl_crystal_size_min 0.08
_refine_diff_density_max 0.23
_refine_diff_density_min -0.24
_refine_ls_extinction_coef 'g = 1.3(4) x 10^-7^'
_refine_ls_extinction_method 'Stout & Jensen (1968)'
_refine_ls_goodness_of_fit_obs 1.593
_refine_ls_hydrogen_treatment refxyz
_refine_ls_number_parameters 848
_refine_ls_number_reflns 4814
_refine_ls_R_factor_obs 0.051
_refine_ls_shift/esd_max 0.02
_refine_ls_structure_factor_coef F
_refine_ls_weighting_details 'w = 1/\s^2^(F)'
_refine_ls_weighting_scheme calc
_refine_ls_wR_factor_obs 0.061
_reflns_number_observed 4814
_reflns_number_total 8090
_reflns_observed_criterion I>=2\s(I)
_cod_data_source_file pa1077.cif
_cod_data_source_block pa1077_structure_1_of_1
_cod_depositor_comments
;
The following automatic conversions were performed:

'_refine_ls_weighting_scheme' value '1/\s^2^(F)' was changed to
'calc'. New tag '_refine_ls_weighting_details' was created. The value
of the new tag was set to 'w = 1/\s^2^(F)'.

Automatic conversion script
Id: cif_fix_values 3143 2015-03-26 13:38:13Z robertas 
;
_cod_original_cell_volume 5186.0(10)
_cod_original_sg_symbol_H-M 'P 21/c'
_cod_database_code 2009899

loop_
_atom_site_label
_atom_site_fract_x
_atom_site_fract_y
_atom_site_fract_z
_atom_site_U_iso_or_equiv
O(101) .7247(2) .09495(7) .45540(10) .0431(6)
C(102) .6558(3) .11530(10) .3928(2) .0432(9)
C(103) .6558(3) .09670(10) .3245(2) .0570(10)
C(104) .5813(4) .1230(2) .2689(2) .0690(10)
C(105) .5142(4) .1654(2) .2811(2) .0700(10)
C(106) .5168(3) .18340(10) .3507(2) .0580(10)
C(107) .5894(3) .15710(10) .4072(2) .0403(9)
C(108) .6189(3) .16290(10) .4848(2) .0370(7)
C(109) .6971(3) .12490(10) .5107(2) .0367(7)
C(110) .7648(3) .11000(10) .5845(2) .0381(7)
C(111) .7682(3) .05570(10) .5938(2) .0372(7)
C(112) .6829(3) .02460(10) .6172(2) .0366(7)
C(113) .7412(3) -.02390(10) .6177(2) .0403(9)
C(114) .7084(3) -.07120(10) .6366(2) .0550(10)
C(115) .7970(4) -.10860(10) .6316(2) .0650(10)
C(116) .9160(4) -.10020(10) .6064(2) .0630(10)
C(117) .9490(3) -.05400(10) .5868(2) .0560(10)
C(118) .8607(3) -.01710(10) .5930(2) .0414(9)
O(119) .8781(2) .03128(7) .57780(10) .0456(6)
C(120) .9027(3) .13260(10) .6066(2) .0393(9)
C(121) .9768(3) .14580(10) .5560(2) .0520(10)
C(122) 1.1042(3) .16420(10) .5761(2) .0620(10)
C(123) 1.1591(4) .1694(2) .6467(2) .0710(10)
C(124) 1.0862(4) .1554(2) .6982(2) .0830(10)
C(125) .9576(4) .1371(2) .6781(2) .0680(10)
N(126) .5611(2) .04114(9) .63550(10) .0399(6)
C(127) .4456(3) .02720(10) .5807(2) .0570(10)
C(128) .3213(3) .0495(2) .6011(2) .0750(10)
O(129) .3045(2) .03280(10) .67000(10) .0728(8)
C(130) .4148(3) .0480(2) .7228(2) .0670(10)
C(131) .5421(3) .02550(10) .7073(2) .0580(10)
N(132) .5748(2) .20355(9) .52030(10) .0415(8)
C(133) .4343(3) .20200(10) .5274(2) .0580(10)
C(134) .3921(3) .25180(10) .5481(2) .0680(10)
O(135) .4734(2) .26941(8) .61250(10) .0629(8)
C(136) .6084(3) .27090(10) .6042(2) .0650(10)
C(137) .6569(3) .22120(10) .5864(2) .0560(10)
O(201) .2243(2) .89881(7) -.02540(10) .0455(6)
C(202) .1610(3) .87200(10) -.0839(2) .0441(7)
C(203) .1623(4) .88410(10) -.1545(2) .0580(10)
C(204) .0923(4) .8529(2) -.2051(2) .0700(10)
C(205) .0264(4) .8118(2) -.1855(2) .0730(10)
C(206) .0270(4) .80020(10) -.1135(2) .0580(10)
C(207) .0959(3) .83200(10) -.0616(2) .0420(9)
C(208) .1218(3) .83450(10) .0166(2) .0404(9)
C(209) .1960(3) .87490(10) .0345(2) .0376(8)
C(210) .2529(3) .89520(10) .1070(2) .0404(9)
C(211) .2660(3) .94950(10) .1070(2) .0382(8)
C(212) .1821(3) .98450(10) .1212(2) .0395(9)
C(213) .2419(3) 1.03140(10) .1104(2) .0412(9)
C(214) .2095(3) 1.08090(10) .1147(2) .0560(10)
C(215) .2977(4) 1.11560(10) .0990(2) .0640(10)
C(216) .4177(4) 1.10220(10) .0786(2) .0630(10)
C(217) .4518(3) 1.05380(10) .0740(2) .0570(10)
C(218) .3619(3) 1.01970(10) .0896(2) .04290(10)
O(219) .3777(2) .96963(7) .08660(10) .0472(6)
C(220) .3793(3) .86740(10) .1392(2) .0393(9)
C(221) .3818(3) .83900(10) .1995(2) .0530(10)
C(222) .4925(4) .80990(10) .2267(2) .0640(10)
C(223) .6003(4) .81020(10) .1918(2) .0630(10)
C(224) .6003(3) .83910(10) .1326(2) .0630(10)
C(225) .4896(3) .86730(10) .1058(2) .0550(10)
N(226) .0583(2) .97296(9) .14240(10) .0418(8)
C(227) .0360(3) .9999(2) .2066(2) .0680(10)
C(228) -.0918(4) .9825(2) .2283(2) .0760(10)
O(229) -.2005(2) .99000(10) .17040(10) .0836(9)
C(230) -.1807(4) .9628(2) .1101(2) .0940(10)
C(231) -.0557(3) .9795(2) .0839(2) .0650(10)
N(232) .0848(2) .80276(9) .06890(10) .0418(8)
C(233) -.0573(3) .79100(10) .0578(2) .0630(10)
C(234) -.0844(3) .76200(10) .1214(2) .0700(10)
O(235) -.0087(2) .71808(8) .13060(10) .0705(8)
C(236) .1299(4) .72970(10) .1419(2) .0700(10)
C(237) .1634(3) .75730(10) .0785(2) .0550(10)
H(103) .702(4) .0660(10) .317(2) 5.9
H(104) .573(2) .110(2) .218(2) 7.1
H(105) .463(4) .182(2) .242(2) 7.1
H(106) .467(4) .2150(10) .360(2) 5.9
H(110) .709(3) .1220(10) .620(2) 3.9
H(114) .631(4) -.0770(10) .657(2) 5.6
H(115) .781(4) -.142(2) .649(2) 6.7
H(116) .979(4) -.1310(10) .611(2) 6.5
H(117) 1.024(4) -.0460(10) .568(2) 5.8
H(121) .936(4) .1450(10) .500(2) 5.3
H(122) 1.157(4) .1760(10) .536(2) 6.4
H(123) 1.257(4) .182(2) .664(2) 7.3
H(124) 1.121(4) .155(2) .754(2) 8.6
H(125) .903(4) .127(2) .720(2) 7.0
H(127) .434(4) -.0130(10) .580(2) 5.8
H(127') .457(4) .0410(10) .530(2) 5.8
H(128) .243(4) .041(2) .562(2) 7.7
H(128') .325(4) .089(2) .604(2) 7.7
H(130) .399(4) .037(2) .772(2) 6.9
H(130') .419(4) .090(2) .719(2) 6.9
H(131) .615(4) .0410(10) .743(2) 6.0
H(131') .541(4) -.0140(10) .713(2) 6.0
H(133) .431(4) .1750(10) .570(2) 6.0
H(133') .384(4) .1920(10) .480(2) 6.0
H(134) .301(4) .2500(10) .562(2) 7.0
H(134') .412(4) .279(2) .509(2) 7.0
H(136) .655(4) .286(2) .649(2) 6.7
H(136') .624(4) .2940(10) .558(2) 6.7
H(137) .747(4) .2250(10) .582(2) 5.8
H(137') .647(4) .1960(10) .628(2) 5.8
H(203) .206(4) .9140(10) -.168(2) 5.9
H(204) .097(4) .861(2) -.258(2) 7.1
H(205) -.017(4) .788(2) -.218(2) 7.5
H(206) -.019(4) .7700(10) -.097(2) 6.0
H(210) .187(3) .8890(10) .140(2) 4.1
H(214) .132(4) 1.0900(10) .135(2) 5.8
H(215) .276(4) 1.153(2) .100(2) 6.6
H(216) .471(4) 1.130(2) .067(2) 6.5
H(217) .528(4) 1.0450(10) .056(2) 5.8
H(221) .300(4) .8370(10) .226(2) 5.4
H(222) .493(4) .788(2) .272(2) 6.6
H(223) .679(4) .7850(10) .209(2) 6.5
H(224) .681(4) .8390(10) .105(2) 6.5
H(225) .487(4) .8890(10) .061(2) 5.6
H(227) .028(4) 1.041(2) .197(2) 7.0
H(227') .104(4) .996(2) .243(2) 7.0
H(228) -.111(4) 1.003(2) .270(2) 7.8
H(228') -.098(4) .942(2) .225(2) 7.8
H(230) -.251(5) .965(2) .073(3) 9.6
H(230') -.160(5) .927(2) .125(3) 9.6
H(231) -.042(4) .954(2) .048(2) 6.7
H(231') -.062(4) 1.018(2) .074(2) 6.7
H(233) -.078(4) .768(2) .009(2) 6.5
H(233') -.103(4) .8290(10) .061(2) 6.5
H(234) -.073(4) .783(2) .164(2) 7.2
H(234') -.176(4) .750(2) .109(2) 7.2
H(236) .149(4) .754(2) .191(2) 7.2
H(236') .173(4) .695(2) .144(2) 7.2
H(237) .255(4) .7650(10) .083(2) 5.6
H(237') .148(4) .7370(10) .030(2) 5.6

loop_
_geom_angle_atom_site_label_1
_geom_angle_atom_site_label_2
_geom_angle_atom_site_label_3
_geom_angle
_geom_angle_publ_flag
C(102) O(101) C(109) 105.4(2) yes
O(101) C(102) C(103) 124.5(3) yes
O(101) C(102) C(107) 110.9(3) yes
C(103) C(102) C(107) 124.6(3) yes
C(102) C(103) C(104) 115.3(3) yes
C(103) C(104) C(105) 121.9(3) yes
C(104) C(105) C(106) 121.6(3) yes
C(105) C(106) C(107) 117.3(3) yes
C(102) C(107) C(106) 119.3(3) yes
C(102) C(107) C(108) 105.6(2) yes
C(106) C(107) C(108) 135.0(3) yes
C(107) C(108) C(109) 106.6(3) yes
C(107) C(108) N(132) 122.7(2) yes
C(109) C(108) N(132) 130.6(3) yes
O(101) C(109) C(108) 111.4(2) yes
O(101) C(109) C(110) 114.6(2) yes
C(108) C(109) C(110) 133.9(3) yes
C(109) C(110) C(111) 112.1(2) yes
C(109) C(110) C(120) 113.2(2) yes
C(111) C(110) C(120) 111.6(2) yes
C(110) C(111) C(112) 131.4(3) yes
C(110) C(111) O(119) 117.1(2) yes
C(112) C(111) O(119) 111.5(2) yes
C(111) C(112) C(113) 106.6(3) yes
C(111) C(112) N(126) 121.8(3) yes
C(113) C(112) N(126) 131.5(3) yes
C(112) C(113) C(114) 136.7(3) yes
C(112) C(113) C(118) 105.1(3) yes
C(114) C(113) C(118) 118.2(3) yes
C(113) C(114) C(115) 118.4(3) yes
C(114) C(115) C(116) 121.6(3) yes
C(115) C(116) C(117) 120.8(3) yes
C(116) C(117) C(118) 116.8(3) yes
C(113) C(118) C(117) 124.2(3) yes
C(113) C(118) O(119) 110.6(3) yes
C(117) C(118) O(119) 125.2(3) yes
C(111) O(119) C(118) 106.1(2) yes
C(110) C(120) C(121) 121.0(3) yes
C(110) C(120) C(125) 119.9(3) yes
C(121) C(120) C(125) 119.0(3) yes
C(120) C(121) C(122) 121.0(3) yes
C(121) C(122) C(123) 120.6(4) yes
C(122) C(123) C(124) 118.9(3) yes
C(123) C(124) C(125) 120.7(3) yes
C(120) C(125) C(124) 119.9(4) yes
C(112) N(126) C(127) 112.0(2) yes
C(112) N(126) C(131) 113.5(2) yes
C(127) N(126) C(131) 110.6(2) yes
N(126) C(127) C(128) 108.7(3) yes
C(127) C(128) O(129) 110.5(3) yes
C(128) O(129) C(130) 109.7(3) yes
O(129) C(130) C(131) 110.3(3) yes
N(126) C(131) C(130) 108.8(3) yes
C(108) N(132) C(133) 115.0(2) yes
C(108) N(132) C(137) 118.9(2) yes
C(133) N(132) C(137) 110.7(3) yes
N(132) C(133) C(134) 109.2(3) yes
C(133) C(134) O(135) 112.1(3) yes
C(134) O(135) C(136) 110.1(3) yes
O(135) C(136) C(137) 111.4(3) yes
N(132) C(137) C(136) 109.1(3) yes
C(202) O(201) C(209) 105.5(2) yes
O(201) C(202) C(203) 124.2(3) yes
O(201) C(202) C(207) 110.8(3) yes
C(203) C(202) C(207) 125.0(3) yes
C(202) C(203) C(204) 115.4(3) yes
C(203) C(204) C(205) 121.9(3) yes
C(204) C(205) C(206) 121.7(3) yes
C(205) C(206) C(207) 117.0(3) yes
C(202) C(207) C(206) 119.1(3) yes
C(202) C(207) C(208) 105.3(2) yes
C(206) C(207) C(208) 135.7(3) yes
C(207) C(208) C(209) 106.6(3) yes
C(207) C(208) N(232) 131.1(3) yes
C(209) C(208) N(232) 122.3(3) yes
O(201) C(209) C(208) 111.8(2) yes
O(201) C(209) C(210) 118.1(2) yes
C(208) C(209) C(210) 130.0(3) yes
C(209) C(210) C(211) 112.9(2) yes
C(209) C(210) C(220) 110.0(2) yes
C(211) C(210) C(220) 115.1(2) yes
C(210) C(211) C(212) 130.4(3) yes
C(210) C(211) O(219) 118.2(3) yes
C(212) C(211) O(219) 111.3(3) yes
C(211) C(212) C(213) 107.3(3) yes
C(211) C(212) N(226) 121.9(3) yes
C(213) C(212) N(226) 130.7(3) yes
C(212) C(213) C(214) 137.2(3) yes
C(212) C(213) C(218) 104.7(3) yes
C(214) C(213) C(218) 118.1(3) yes
C(213) C(214) C(215) 118.7(3) yes
C(214) C(215) C(216) 121.4(3) yes
C(215) C(216) C(217) 120.9(3) yes
C(216) C(217) C(218) 116.7(3) yes
C(213) C(218) C(217) 124.3(3) yes
C(213) C(218) O(219) 110.8(3) yes
C(217) C(218) O(219) 124.9(3) yes
C(211) O(219) C(218) 105.8(2) yes
C(210) C(220) C(221) 119.8(3) yes
C(210) C(220) C(225) 121.3(5) yes
C(221) C(220) C(225) 118.8(3) yes
C(220) C(221) C(222) 121.0(3) yes
C(221) C(222) C(223) 118.9(3) yes
C(222) C(223) C(224) 120.7(3) yes
C(223) C(224) C(225) 119.9(3) yes
C(220) C(225) C(224) 120.8(3) yes
C(212) N(226) C(227) 113.4(2) yes
C(212) N(226) C(231) 112.7(2) yes
C(227) N(226) C(231) 109.9(3) yes
N(226) C(227) C(228) 109.7(3) yes
C(227) C(228) O(229) 109.9(3) yes
C(228) O(229) C(230) 109.9(3) yes
O(229) C(230) C(231) 111.0(3) yes
N(226) C(231) C(230) 108.6(3) yes
C(208) N(232) C(233) 114.7(2) yes
C(208) N(232) C(237) 113.1(3) yes
C(233) N(232) C(237) 109.8(2) yes
N(232) C(233) C(234) 108.8(3) yes
C(233) C(234) O(235) 111.4(3) yes
C(234) O(235) C(236) 109.6(3) yes
O(235) C(236) C(237) 110.7(3) yes
N(232) C(237) C(236) 108.8(3) yes

loop_
_geom_bond_atom_site_label_1
_geom_bond_atom_site_label_2
_geom_bond_distance
_geom_bond_publ_flag
O(101) C(102) 1.379(3) yes
O(101) C(109) 1.395(4) yes
C(102) C(103) 1.387(5) yes
C(102) C(107) 1.379(4) yes
C(103) C(104) 1.381(5) yes
C(104) C(105) 1.385(6) yes
C(105) C(106) 1.400(5) yes
C(106) C(107) 1.387(4) yes
C(107) C(108) 1.450(4) yes
C(108) C(109) 1.345(4) yes
C(108) N(132) 1.413(4) yes
C(109) C(110) 1.498(4) yes
C(110) C(111) 1.490(4) yes
C(110) C(120) 1.527(4) yes
C(111) C(112) 1.348(4) yes
C(111) O(119) 1.386(4) yes
C(112) C(113) 1.451(4) yes
C(112) N(126) 1.425(4) yes
C(113) C(114) 1.396(4) yes
C(113) C(118) 1.397(5) yes
C(114) C(115) 1.379(5) yes
C(115) C(116) 1.403(6) yes
C(116) C(117) 1.373(5) yes
C(117) C(118) 1.371(5) yes
C(118) O(119) 1.370(4) yes
C(120) C(121) 1.371(5) yes
C(120) C(125) 1.372(4) yes
C(121) C(122) 1.384(5) yes
C(122) C(123) 1.360(5) yes
C(123) C(124) 1.381(6) yes
C(124) C(125) 1.394(5) yes
N(126) C(127) 1.473(4) yes
N(126) C(131) 1.469(4) yes
C(127) C(128) 1.520(5) yes
C(128) O(129) 1.419(5) yes
O(129) C(130) 1.425(4) yes
C(130) C(131) 1.515(5) yes
N(132) C(133) 1.468(4) yes
N(132) C(137) 1.455(4) yes
C(133) C(134) 1.500(5) yes
C(134) O(135) 1.428(4) yes
O(135) C(136) 1.418(4) yes
C(136) C(137) 1.504(5) yes
O(201) C(202) 1.385(3) yes
O(201) C(209) 1.384(4) yes
C(202) C(203) 1.377(5) yes
C(202) C(207) 1.384(4) yes
C(203) C(204) 1.381(5) yes
C(204) C(205) 1.393(6) yes
C(205) C(206) 1.397(5) yes
C(206) C(207) 1.400(4) yes
C(207) C(208) 1.455(4) yes
C(208) C(209) 1.346(4) yes
C(208) N(232) 1.415(4) yes
C(209) C(210) 1.495(4) yes
C(210) C(211) 1.489(4) yes
C(210) C(220) 1.527(4) yes
C(211) C(212) 1.343(4) yes
C(211) O(219) 1.385(4) yes
C(212) C(213) 1.449(4) yes
C(212) N(226) 1.431(4) yes
C(213) C(214) 1.394(4) yes
C(213) C(218) 1.392(5) yes
C(214) C(215) 1.378(5) yes
C(215) C(216) 1.400(6) yes
C(216) C(217) 1.374(5) yes
C(217) C(218) 1.371(5) yes
C(218) O(219) 1.378(4) yes
C(220) C(221) 1.374(4) yes
C(220) C(225) 1.388(5) yes
C(221) C(222) 1.403(5) yes
C(222) C(223) 1.384(6) yes
C(223) C(224) 1.368(5) yes
C(224) C(225) 1.387(5) yes
N(226) C(227) 1.471(5) yes
N(226) C(231) 1.465(4) yes
C(227) C(228) 1.514(5) yes
C(228) O(229) 1.426(4) yes
O(229) C(230) 1.404(5) yes
C(230) C(231) 1.523(6) yes
N(232) C(233) 1.466(4) yes
N(232) C(237) 1.471(4) yes
C(233) C(234) 1.507(6) yes
C(234) O(235) 1.420(4) yes
O(235) C(236) 1.431(4) yes
C(236) C(237) 1.506(5) yes
C(103) H(103) 0.99(4) no
C(104) H(104) 1.02(4) no
C(105) H(105) 0.93(4) no
C(106) H(106) 1.03(4) no
C(110) H(110) 1.01(4) no
C(114) H(114) 0.95(4) no
C(115) H(115) 1.00(4) no
C(116) H(116) 1.05(4) no
C(117) H(117) 0.93(4) no
C(121) H(121) 1.06(3) no
C(122) H(122) 1.06(4) no
C(123) H(123) 1.06(4) no
C(124) H(124) 1.04(4) no
C(125) H(125) 1.09(5) no
C(127) H(127) 1.10(4) no
C(127) H(127') 1.05(4) no
C(128) H(128) 1.01(4) no
C(128) H(128') 1.08(4) no
C(130) H(130) 1.02(4) no
C(130) H(130') 1.16(4) no
C(131) H(131) 1.01(4) no
C(131) H(131') 1.08(4) no
C(133) H(133) 1.10(4) no
C(133) H(133') 0.99(4) no
C(134) H(134) 1.01(4) no
C(134) H(134') 1.10(4) no
C(136) H(136) 0.98(4) no
C(136) H(136') 1.11(4) no
C(137) H(137) 0.94(4) no
C(137) H(137') 1.07(4) no
C(203) H(203) 0.99(4) no
C(204) H(204) 1.03(4) no
C(205) H(205) 0.93(4) no
C(206) H(206) 1.03(4) no
C(210) H(210) 1.02(4) no
C(214) H(214) 0.97(4) no
C(215) H(215) 1.05(4) no
C(216) H(216) 0.98(4) no
C(217) H(217) 0.93(4) no
C(221) H(221) 1.05(4) no
C(222) H(222) 1.06(4) no
C(223) H(223) 1.07(4) no
C(224) H(224) 1.05(4) no
C(225) H(225) 1.03(4) no
C(227) H(227) 1.10(4) no
C(227) H(227') 0.89(4) no
C(228) H(228) 1.02(5) no
C(228) H(228') 1.11(4) no
C(230) H(230) 0.91(4) no
C(230) H(230') 1.02(5) no
C(231) H(231) 0.98(4) no
C(231) H(231') 1.08(4) no
C(233) H(233) 1.10(4) no
C(233) H(233') 1.15(4) no
C(234) H(234) 0.99(4) no
C(234) H(234') 0.98(4) no
C(236) H(236) 1.14(4) no
C(236) H(236') 1.05(4) no
C(237) H(237) 0.94(4) no
C(237) H(237') 1.06(4) no
